data_4318979
loop_
_publ_author_name
'Karl M. Kadish'
'Min Lin'
'Eric Van Caemelbecke'
'Guido De Stefano'
'Craig J. Medforth'
'Daniel J. Nurco'
'Nora Y. Nelson'
'B\'en\'edicte Krattinger'
'Cinzia M. Muzzi'
'Laurent Jaquinod'
'Yang Xu'
'David C. Shyr'
'Kevin M. Smith'
'John A. Shelnutt'

_publ_section_title
;
 Influence of Electronic and Structural Effects on the Oxidative Behavior
 of Nickel Porphyrins
;
_journal_name_full 'Inorganic Chemistry'
_journal_page_first 6673
_journal_page_last 6687
_journal_paper_doi 10.1021/ic0200702
_journal_volume 41
_journal_year 2002
_chemical_formula_moiety 'C64 H60 N4 Ni O8, C H2 Cl2'
_chemical_formula_sum 'C65 H62 Cl2 N4 Ni O8'
_chemical_formula_weight 1156.85
_chemical_name_common 'compound 11'
_chemical_name_systematic
;
   ?
;
_space_group_IT_number 15
_symmetry_cell_setting monoclinic
_symmetry_space_group_name_Hall '-C 2yc'
_symmetry_space_group_name_H-M 'C 1 2/c 1'
_atom_sites_solution_hydrogens geom
_atom_sites_solution_primary direct
_atom_sites_solution_secondary difmap
_audit_creation_method SHELXL-97
_cell_angle_alpha 90.00
_cell_angle_beta 122.030(9)
_cell_angle_gamma 90.00
_cell_formula_units_Z 4
_cell_length_a 22.839(12)
_cell_length_b 17.915(9)
_cell_length_c 16.124(8)
_cell_measurement_reflns_used 915
_cell_measurement_temperature 90(2)
_cell_measurement_theta_max 24.7
_cell_measurement_theta_min 2.7
_cell_volume 5593(5)
_computing_cell_refinement 'Bruker SAINT'
_computing_data_collection 'Bruker SMART'
_computing_data_reduction 'Bruker SAINT'
_computing_molecular_graphics 'SHELXTL 5, XP (Sheldrick, 1994)'
_computing_publication_material 'SHELXL-97 (Sheldrick, 1997)'
_computing_structure_refinement 'SHELXL-97 (Sheldrick, 1997)'
_computing_structure_solution 'SHELXS-97 (Sheldrick, 1990)'
_diffrn_ambient_temperature 90(2)
_diffrn_detector_area_resol_mean 8.3
_diffrn_measured_fraction_theta_full 1.000
_diffrn_measured_fraction_theta_max 1.000
_diffrn_measurement_device_type 'Bruker SMART 1000'
_diffrn_measurement_method '\w scans'
_diffrn_radiation_monochromator graphite
_diffrn_radiation_source 'normal-focus sealed tube'
_diffrn_radiation_type MoK\a
_diffrn_radiation_wavelength 0.71073
_diffrn_reflns_av_R_equivalents 0.1830
_diffrn_reflns_av_sigmaI/netI 0.0939
_diffrn_reflns_limit_h_max 24
_diffrn_reflns_limit_h_min -24
_diffrn_reflns_limit_k_max 19
_diffrn_reflns_limit_k_min -19
_diffrn_reflns_limit_l_max 17
_diffrn_reflns_limit_l_min -17
_diffrn_reflns_number 20163
_diffrn_reflns_theta_full 22.50
_diffrn_reflns_theta_max 22.50
_diffrn_reflns_theta_min 1.55
_diffrn_standards_decay_% <0.1
_diffrn_standards_interval_count
;
   Measured at the beginning and end of the data collection.
;
_diffrn_standards_number '50 frames'
_exptl_absorpt_coefficient_mu 0.504
_exptl_absorpt_correction_T_max 0.9704
_exptl_absorpt_correction_T_min 0.8886
_exptl_absorpt_correction_type empirical
_exptl_absorpt_process_details
;
   SADABS 2.0 (Sheldrick, 2000)
;
_exptl_crystal_colour red
_exptl_crystal_density_diffrn 1.373
_exptl_crystal_density_method 'not measured'
_exptl_crystal_description prism
_exptl_crystal_F_000 2420
_exptl_crystal_size_max 0.24
_exptl_crystal_size_mid 0.06
_exptl_crystal_size_min 0.06
_refine_diff_density_max 0.427
_refine_diff_density_min -0.905
_refine_diff_density_rms 0.095
_refine_ls_extinction_method none
_refine_ls_goodness_of_fit_ref 1.229
_refine_ls_hydrogen_treatment constr
_refine_ls_matrix_type full
_refine_ls_number_parameters 371
_refine_ls_number_reflns 3664
_refine_ls_number_restraints 0
_refine_ls_restrained_S_all 1.229
_refine_ls_R_factor_all 0.1188
_refine_ls_R_factor_gt 0.0993
_refine_ls_shift/su_max 0.001
_refine_ls_shift/su_mean 0.001
_refine_ls_structure_factor_coef Fsqd
_refine_ls_weighting_details 'calc w=1/[\s^2^(Fo^2^)+(0.0000P)^2^+100.4323P] where P=(Fo^2^+2Fc^2^)/3'
_refine_ls_weighting_scheme calc
_refine_ls_wR_factor_gt 0.2043
_refine_ls_wR_factor_ref 0.2111
_reflns_number_gt 2850
_reflns_number_total 3664
_reflns_threshold_expression I>2\s(I)
_cod_data_source_file ic0200702_2.cif
_cod_data_source_block djn165g
_cod_original_sg_symbol_H-M 'C 2/c'
_cod_database_code 4318979

loop_
_symmetry_equiv_pos_as_xyz
'x, y, z'
'-x, y, -z+1/2'
'x+1/2, y+1/2, z'
'-x+1/2, y+1/2, -z+1/2'
'-x, -y, -z'
'x, -y, z-1/2'
'-x+1/2, -y+1/2, -z'
'x+1/2, -y+1/2, z-1/2'

loop_
_atom_site_label
_atom_site_type_symbol
_atom_site_fract_x
_atom_site_fract_y
_atom_site_fract_z
_atom_site_U_iso_or_equiv
_atom_site_adp_type
_atom_site_occupancy
_atom_site_symmetry_multiplicity
_atom_site_calc_flag
_atom_site_refinement_flags
_atom_site_disorder_assembly
_atom_site_disorder_group
Ni1 Ni 0.0000 0.11080(9) 0.7500 0.0177(4) Uani 1 2 d S . .
N1 N 0.0416(3) 0.1105(4) 0.6750(5) 0.0190(16) Uani 1 1 d . . .
N2 N 0.0880(4) 0.1120(4) 0.8656(5) 0.0233(17) Uani 1 1 d . . .
O1 O 0.2138(3) 0.0317(3) 0.8182(4) 0.0255(15) Uani 1 1 d . . .
O2 O 0.1744(3) -0.0764(4) 0.8409(5) 0.0387(17) Uani 1 1 d . . .
O3 O 0.0773(3) 0.1858(3) 1.0680(4) 0.0232(14) Uani 1 1 d . . .
O4 O 0.0600(3) 0.2995(3) 1.0006(4) 0.0306(16) Uani 1 1 d . . .
C1 C 0.0118(4) 0.1336(4) 0.5796(6) 0.018(2) Uani 1 1 d . . .
C2 C 0.0593(5) 0.1195(5) 0.5479(6) 0.023(2) Uani 1 1 d . . .
C2A C 0.0475(5) 0.1323(5) 0.4483(6) 0.026(2) Uani 1 1 d . . .
H2A1 H 0.0925 0.1332 0.4529 0.031 Uiso 1 1 calc R . .
H2A2 H 0.0252 0.1815 0.4235 0.031 Uiso 1 1 calc R . .
C2B C 0.0023(5) 0.0721(6) 0.3772(7) 0.037(3) Uani 1 1 d . . .
H2B1 H 0.0267 0.0242 0.3976 0.055 Uiso 1 1 calc R . .
H2B2 H -0.0081 0.0846 0.3115 0.055 Uiso 1 1 calc R . .
H2B3 H -0.0408 0.0685 0.3764 0.055 Uiso 1 1 calc R . .
C3 C 0.1142(5) 0.0843(5) 0.6206(6) 0.023(2) Uani 1 1 d . . .
C3A C 0.1760(5) 0.0574(5) 0.6186(7) 0.027(2) Uani 1 1 d . . .
H3A1 H 0.1615 0.0450 0.5505 0.032 Uiso 1 1 calc R . .
H3A2 H 0.1942 0.0114 0.6582 0.032 Uiso 1 1 calc R . .
C3B C 0.2327(5) 0.1161(6) 0.6583(7) 0.038(2) Uani 1 1 d . . .
H3B1 H 0.2151 0.1613 0.6181 0.057 Uiso 1 1 calc R . .
H3B2 H 0.2721 0.0967 0.6566 0.057 Uiso 1 1 calc R . .
H3B3 H 0.2473 0.1281 0.7260 0.057 Uiso 1 1 calc R . .
C4 C 0.1047(4) 0.0814(5) 0.7031(6) 0.0181(19) Uani 1 1 d . . .
C5 C 0.1522(5) 0.0661(5) 0.7974(7) 0.025(2) Uani 1 1 d . . .
C5A C 0.2185(5) -0.0420(5) 0.8398(6) 0.025(2) Uani 1 1 d . . .
C5B C 0.2854(5) -0.0736(5) 0.8608(6) 0.028(2) Uani 1 1 d . . .
C5C C 0.3330(5) -0.0304(6) 0.8570(7) 0.039(3) Uani 1 1 d . . .
H5C H 0.3248 0.0213 0.8424 0.047 Uiso 1 1 calc R . .
C5D C 0.3934(6) -0.0626(7) 0.8745(8) 0.051(3) Uani 1 1 d . . .
H5D H 0.4263 -0.0336 0.8698 0.061 Uiso 1 1 calc R . .
C5E C 0.4059(6) -0.1375(6) 0.8991(8) 0.048(3) Uani 1 1 d . . .
H5E H 0.4488 -0.1589 0.9151 0.058 Uiso 1 1 calc R . .
C5F C 0.3577(5) -0.1807(6) 0.9006(7) 0.036(3) Uani 1 1 d . . .
H5F H 0.3657 -0.2325 0.9141 0.044 Uiso 1 1 calc R . .
C5G C 0.2977(6) -0.1492(5) 0.8826(7) 0.035(3) Uani 1 1 d . . .
H5G H 0.2642 -0.1790 0.8850 0.042 Uiso 1 1 calc R . .
C6 C 0.1488(4) 0.0890(4) 0.8762(6) 0.0184(19) Uani 1 1 d . . .
C7 C 0.2063(4) 0.1043(5) 0.9737(6) 0.022(2) Uani 1 1 d . . .
C7A C 0.2814(5) 0.0928(5) 1.0144(6) 0.029(2) Uani 1 1 d . . .
H7A1 H 0.2893 0.0934 0.9597 0.035 Uiso 1 1 calc R . .
H7A2 H 0.3071 0.1355 1.0577 0.035 Uiso 1 1 calc R . .
C7B C 0.3107(5) 0.0224(5) 1.0707(7) 0.031(2) Uani 1 1 d . . .
H7B1 H 0.3061 0.0226 1.1278 0.047 Uiso 1 1 calc R . .
H7B2 H 0.3596 0.0187 1.0925 0.047 Uiso 1 1 calc R . .
H7B3 H 0.2856 -0.0203 1.0289 0.047 Uiso 1 1 calc R . .
C8 C 0.1792(4) 0.1373(5) 1.0228(6) 0.021(2) Uani 1 1 d . . .
C8A C 0.2215(5) 0.1647(5) 1.1253(7) 0.028(2) Uani 1 1 d . . .
H8A1 H 0.2640 0.1343 1.1612 0.034 Uiso 1 1 calc R . .
H8A2 H 0.1951 0.1577 1.1576 0.034 Uiso 1 1 calc R . .
C8B C 0.2410(6) 0.2449(6) 1.1319(7) 0.041(3) Uani 1 1 d . . .
H8B1 H 0.2628 0.2533 1.0943 0.061 Uiso 1 1 calc R . .
H8B2 H 0.2734 0.2582 1.2005 0.061 Uiso 1 1 calc R . .
H8B3 H 0.1995 0.2760 1.1053 0.061 Uiso 1 1 calc R . .
C9 C 0.1061(5) 0.1390(5) 0.9556(6) 0.022(2) Uani 1 1 d . . .
C10 C 0.0549(5) 0.1542(5) 0.9748(6) 0.020(2) Uani 1 1 d . . .
C10A C 0.0727(4) 0.2616(5) 1.0684(6) 0.023(2) Uani 1 1 d . . .
C10B C 0.0840(4) 0.2881(5) 1.1626(6) 0.024(2) Uani 1 1 d . . .
C10C C 0.0700(5) 0.3626(5) 1.1680(7) 0.025(2) Uani 1 1 d . . .
H10C H 0.0555 0.3944 1.1132 0.030 Uiso 1 1 calc R . .
C10D C 0.0770(4) 0.3905(6) 1.2512(7) 0.032(2) Uani 1 1 d . . .
H10D H 0.0665 0.4412 1.2547 0.038 Uiso 1 1 calc R . .
C10E C 0.0996(5) 0.3436(6) 1.3306(7) 0.034(3) Uani 1 1 d . . .
H10E H 0.1043 0.3629 1.3887 0.040 Uiso 1 1 calc R . .
C10F C 0.1152(5) 0.2706(6) 1.3279(7) 0.033(2) Uani 1 1 d . . .
H10F H 0.1317 0.2398 1.3840 0.039 Uiso 1 1 calc R . .
C10G C 0.1071(5) 0.2415(5) 1.2428(6) 0.030(2) Uani 1 1 d . . .
H10G H 0.1171 0.1906 1.2394 0.036 Uiso 1 1 calc R . .
C11 C 0.0000 0.2979(9) 0.7500 0.064(5) Uani 1 2 d S . .
Cl1 Cl 0.0938(3) 0.2837(3) 0.7867(4) 0.0432(13) Uani 0.50 1 d P . .
Cl2 Cl 0.0000 0.3973(3) 0.7500 0.0871(18) Uani 1 2 d S . .

loop_
_atom_site_aniso_label
_atom_site_aniso_U_11
_atom_site_aniso_U_22
_atom_site_aniso_U_33
_atom_site_aniso_U_23
_atom_site_aniso_U_13
_atom_site_aniso_U_12
Ni1 0.0239(9) 0.0189(8) 0.0170(8) 0.000 0.0153(7) 0.000
N1 0.028(4) 0.019(4) 0.022(4) -0.001(3) 0.021(3) 0.001(4)
N2 0.036(5) 0.019(4) 0.026(4) 0.004(3) 0.024(4) 0.003(4)
O1 0.026(4) 0.024(4) 0.029(3) -0.004(3) 0.017(3) 0.001(3)
O2 0.026(4) 0.027(4) 0.062(5) -0.003(3) 0.022(4) 0.003(3)
O3 0.036(4) 0.026(4) 0.017(3) 0.001(3) 0.020(3) 0.005(3)
O4 0.047(4) 0.026(4) 0.029(4) 0.007(3) 0.026(3) 0.009(3)
C1 0.025(5) 0.017(5) 0.018(5) -0.002(4) 0.015(4) -0.002(4)
C2 0.032(5) 0.020(5) 0.020(5) -0.011(4) 0.017(4) -0.015(4)
C2A 0.032(5) 0.029(5) 0.025(5) 0.001(4) 0.021(5) 0.000(4)
C2B 0.048(7) 0.045(6) 0.026(5) -0.007(5) 0.025(5) -0.004(5)
C3 0.034(6) 0.017(5) 0.026(5) -0.005(4) 0.021(5) -0.006(4)
C3A 0.035(6) 0.028(5) 0.031(5) 0.000(4) 0.027(5) 0.005(4)
C3B 0.039(6) 0.037(6) 0.048(6) -0.002(5) 0.030(5) -0.006(5)
C4 0.022(5) 0.018(4) 0.018(5) -0.003(4) 0.013(4) -0.001(4)
C5 0.025(5) 0.020(5) 0.032(6) -0.001(4) 0.016(5) 0.004(4)
C5A 0.016(5) 0.034(6) 0.021(5) -0.006(4) 0.006(4) 0.007(4)
C5B 0.026(5) 0.038(6) 0.019(5) -0.008(4) 0.011(4) 0.004(5)
C5C 0.040(7) 0.040(6) 0.044(6) 0.007(5) 0.027(6) 0.010(5)
C5D 0.039(7) 0.064(8) 0.065(8) 0.029(6) 0.038(6) 0.024(6)
C5E 0.045(7) 0.050(7) 0.059(8) 0.005(6) 0.033(7) 0.012(6)
C5F 0.034(6) 0.038(6) 0.030(6) 0.004(5) 0.013(5) 0.012(5)
C5G 0.052(7) 0.032(6) 0.025(5) 0.002(4) 0.022(5) 0.012(5)
C6 0.022(5) 0.016(5) 0.027(5) 0.001(4) 0.020(4) 0.003(4)
C7 0.024(5) 0.025(5) 0.021(5) 0.005(4) 0.014(4) 0.005(4)
C7A 0.037(6) 0.029(6) 0.027(5) -0.002(4) 0.022(5) -0.001(4)
C7B 0.030(6) 0.040(6) 0.027(5) 0.004(4) 0.018(5) 0.001(5)
C8 0.022(5) 0.022(5) 0.017(5) 0.005(4) 0.009(4) 0.001(4)
C8A 0.039(6) 0.029(5) 0.030(6) 0.008(4) 0.028(5) 0.007(5)
C8B 0.057(7) 0.040(6) 0.035(6) -0.011(5) 0.032(5) -0.014(6)
C9 0.037(6) 0.018(5) 0.016(5) 0.002(4) 0.018(4) 0.003(4)
C10 0.028(6) 0.020(5) 0.009(4) 0.000(4) 0.007(4) 0.002(4)
C10A 0.025(5) 0.024(5) 0.026(5) -0.002(4) 0.018(4) -0.003(4)
C10B 0.023(5) 0.031(5) 0.016(5) -0.004(4) 0.009(4) -0.005(4)
C10C 0.028(5) 0.020(5) 0.034(5) -0.005(4) 0.021(5) -0.001(4)
C10D 0.026(5) 0.033(5) 0.036(6) -0.008(5) 0.017(5) 0.002(5)
C10E 0.028(6) 0.055(7) 0.030(6) -0.016(5) 0.024(5) -0.015(5)
C10F 0.044(6) 0.038(6) 0.028(5) -0.004(4) 0.027(5) -0.016(5)
C10G 0.039(6) 0.030(5) 0.029(5) -0.005(4) 0.025(5) -0.010(5)
C11 0.080(14) 0.033(10) 0.094(14) 0.000 0.056(12) 0.000
Cl1 0.048(3) 0.035(3) 0.047(3) 0.006(2) 0.026(3) 0.004(3)
Cl2 0.155(5) 0.036(3) 0.115(4) 0.000 0.103(4) 0.000

loop_
_atom_type_symbol
_atom_type_description
_atom_type_scat_dispersion_real
_atom_type_scat_dispersion_imag
_atom_type_scat_source
C C 0.0033 0.0016 'International Tables Vol C Tables 4.2.6.8 and 6.1.1.4'
H H 0.0000 0.0000 'International Tables Vol C Tables 4.2.6.8 and 6.1.1.4'
Cl Cl 0.1484 0.1585 'International Tables Vol C Tables 4.2.6.8 and 6.1.1.4'
N N 0.0061 0.0033 'International Tables Vol C Tables 4.2.6.8 and 6.1.1.4'
Ni Ni 0.3393 1.1124 'International Tables Vol C Tables 4.2.6.8 and 6.1.1.4'
O O 0.0106 0.0060 'International Tables Vol C Tables 4.2.6.8 and 6.1.1.4'

loop_
_geom_angle_atom_site_label_1
_geom_angle_atom_site_label_2
_geom_angle_atom_site_label_3
_geom_angle
_geom_angle_site_symmetry_1
_geom_angle_site_symmetry_3
_geom_angle_publ_flag
N2 Ni1 N2 178.7(4) 2_556 . ?
N2 Ni1 N1 89.9(3) 2_556 2_556 ?
N2 Ni1 N1 90.1(3) . 2_556 ?
N2 Ni1 N1 90.1(3) 2_556 . ?
N2 Ni1 N1 89.9(3) . . ?
N1 Ni1 N1 179.7(4) 2_556 . ?
C4 N1 C1 107.3(6) . . ?
C4 N1 Ni1 126.0(5) . . ?
C1 N1 Ni1 126.5(5) . . ?
C6 N2 C9 105.0(7) . . ?
C6 N2 Ni1 126.9(5) . . ?
C9 N2 Ni1 128.0(6) . . ?
C5A O1 C5 114.9(7) . . ?
C10A O3 C10 114.6(6) . . ?
C10 C1 N1 122.1(7) 2_556 . ?
C10 C1 C2 128.3(8) 2_556 . ?
N1 C1 C2 108.8(7) . . ?
C3 C2 C1 107.7(7) . . ?
C3 C2 C2A 124.4(8) . . ?
C1 C2 C2A 127.5(8) . . ?
C2 C2A C2B 111.4(7) . . ?
C2 C3 C4 107.0(8) . . ?
C2 C3 C3A 125.9(8) . . ?
C4 C3 C3A 127.0(8) . . ?
C3 C3A C3B 111.6(7) . . ?
C5 C4 N1 122.0(7) . . ?
C5 C4 C3 128.2(8) . . ?
N1 C4 C3 108.9(7) . . ?
C4 C5 C6 125.1(8) . . ?
C4 C5 O1 117.6(8) . . ?
C6 C5 O1 116.8(8) . . ?
O2 C5A O1 123.8(8) . . ?
O2 C5A C5B 125.1(9) . . ?
O1 C5A C5B 111.1(8) . . ?
C5C C5B C5G 120.4(10) . . ?
C5C C5B C5A 121.4(9) . . ?
C5G C5B C5A 118.1(10) . . ?
C5B C5C C5D 119.2(10) . . ?
C5C C5D C5E 119.9(11) . . ?
C5F C5E C5D 120.6(11) . . ?
C5E C5F C5G 119.7(10) . . ?
C5F C5G C5B 120.1(11) . . ?
N2 C6 C5 121.6(8) . . ?
N2 C6 C7 110.8(7) . . ?
C5 C6 C7 126.8(8) . . ?
C8 C7 C6 106.4(7) . . ?
C8 C7 C7A 124.9(8) . . ?
C6 C7 C7A 128.5(7) . . ?
C7B C7A C7 115.1(8) . . ?
C7 C8 C9 105.9(7) . . ?
C7 C8 C8A 123.9(8) . . ?
C9 C8 C8A 130.1(8) . . ?
C8 C8A C8B 113.0(8) . . ?
N2 C9 C10 119.4(8) . . ?
N2 C9 C8 111.7(7) . . ?
C10 C9 C8 128.2(8) . . ?
C1 C10 C9 126.7(8) 2_556 . ?
C1 C10 O3 116.6(7) 2_556 . ?
C9 C10 O3 116.2(7) . . ?
O4 C10A O3 123.3(8) . . ?
O4 C10A C10B 126.1(8) . . ?
O3 C10A C10B 110.7(7) . . ?
C10C C10B C10G 120.5(8) . . ?
C10C C10B C10A 116.9(8) . . ?
C10G C10B C10A 122.6(8) . . ?
C10D C10C C10B 120.3(9) . . ?
C10C C10D C10E 118.9(9) . . ?
C10F C10E C10D 121.9(9) . . ?
C10E C10F C10G 119.5(9) . . ?
C10F C10G C10B 118.9(9) . . ?
Cl2 C11 Cl1 97.7(5) . 2_556 ?
Cl2 C11 Cl1 97.7(5) . . ?
Cl1 C11 Cl1 164.7(10) 2_556 . ?

loop_
_geom_bond_atom_site_label_1
_geom_bond_atom_site_label_2
_geom_bond_distance
_geom_bond_site_symmetry_2
_geom_bond_publ_flag
Ni1 N2 1.882(7) 2_556 ?
Ni1 N2 1.882(7) . ?
Ni1 N1 1.894(6) 2_556 ?
Ni1 N1 1.894(6) . ?
N1 C4 1.364(10) . ?
N1 C1 1.374(10) . ?
N2 C6 1.368(11) . ?
N2 C9 1.370(11) . ?
O1 C5A 1.354(11) . ?
O1 C5 1.405(10) . ?
O2 C5A 1.190(11) . ?
O3 C10A 1.363(10) . ?
O3 C10 1.422(10) . ?
O4 C10A 1.184(10) . ?
C1 C10 1.344(12) 2_556 ?
C1 C2 1.446(12) . ?
C2 C3 1.335(13) . ?
C2 C2A 1.500(11) . ?
C2A C2B 1.512(12) . ?
C3 C4 1.458(12) . ?
C3 C3A 1.508(12) . ?
C3A C3B 1.521(13) . ?
C4 C5 1.347(12) . ?
C5 C6 1.376(12) . ?
C5A C5B 1.490(13) . ?
C5B C5C 1.362(14) . ?
C5B C5G 1.391(13) . ?
C5C C5D 1.378(14) . ?
C5D C5E 1.385(15) . ?
C5E C5F 1.356(15) . ?
C5F C5G 1.363(14) . ?
C6 C7 1.443(12) . ?
C7 C8 1.370(12) . ?
C7 C7A 1.491(11) . ?
C7A C7B 1.489(13) . ?
C8 C9 1.430(12) . ?
C8 C8A 1.488(12) . ?
C8A C8B 1.492(13) . ?
C9 C10 1.387(12) . ?
C10 C1 1.344(12) 2_556 ?
C10A C10B 1.478(12) . ?
C10B C10C 1.386(12) . ?
C10B C10G 1.387(12) . ?
C10C C10D 1.359(12) . ?
C10D C10E 1.382(14) . ?
C10E C10F 1.363(14) . ?
C10F C10G 1.384(12) . ?
C11 Cl2 1.782(17) . ?
C11 Cl1 1.913(6) 2_556 ?
C11 Cl1 1.913(6) . ?
